data_2242721
loop_
_publ_author_name
'Hill, Tania N.'
'Lemmerer, Andreas'

_publ_section_title
;
 Binary charge-transfer complexes using pyromellitic acid dianhydride
 featuring C---H&#x00B7;&#x00B7;&#x00B7;O hydrogen bonds
;
_journal_issue 12
_journal_name_full 'Acta Crystallographica Section E'
_journal_page_first 1772
_journal_page_last 1777
_journal_paper_doi 10.1107/S2056989018015645
_journal_volume 74
_journal_year 2018
_chemical_formula_iupac 'C10 H2 O6, C10 H8'
_chemical_formula_moiety 'C10 H2 O6, C10 H8'
_chemical_formula_sum 'C20 H10 O6'
_chemical_formula_weight 346.28
_chemical_name_common
;
Pyromellitic acid dianhydride--naphthalene (1/1)
;
_chemical_name_systematic
;
Pyromellitic acid dianhydride--naphthalene (1/1)
;
_space_group_IT_number 12
_symmetry_cell_setting monoclinic
_symmetry_space_group_name_Hall '-C 2y'
_symmetry_space_group_name_H-M 'C 1 2/m 1'
_atom_sites_solution_hydrogens mixed
_audit_conform_dict_name cif_core.dic
_audit_conform_dict_version 2.4.3
_audit_creation_method 'WinGX routine CIF_UPDATE'
_cell_angle_alpha 90
_cell_angle_beta 104.202(3)
_cell_angle_gamma 90
_cell_formula_units_Z 2
_cell_length_a 9.1478(4)
_cell_length_b 12.8195(6)
_cell_length_c 6.7459(3)
_cell_measurement_reflns_used 2019
_cell_measurement_temperature 173(2)
_cell_measurement_theta_max 28.21
_cell_measurement_theta_min 2.79
_cell_volume 766.91(6)
_computing_cell_refinement
;
SAINT-Plus (Bruker, 2016)
;
_computing_data_collection
;
APEX3 (Bruker, 2016)
;
_computing_data_reduction
;
SAINT-Plus and XPREP (Bruker 2016)
;
_computing_molecular_graphics
;
Ortep-3 for Windows (Farrugia, 2012) and Mercury (Macrae <i>et al.</i>,
2006)
;
_computing_publication_material
;
WinGX publication routines (Farrugia, 2012)
;
_computing_structure_refinement
;
SHELXL-2017/1 (Sheldrick, 2015)
;
_computing_structure_solution
;
SHELXS-97 (Sheldrick, 2008)
;
_diffrn_ambient_temperature 173(2)
_diffrn_measured_fraction_theta_full 1
_diffrn_measured_fraction_theta_max 0.999
_diffrn_measurement_device_type 'Bruker D8 Venture Photon CCD area detector'
_diffrn_measurement_method '\w scans'
_diffrn_radiation_monochromator graphite
_diffrn_radiation_probe x-ray
_diffrn_radiation_type MoK\a
_diffrn_radiation_wavelength 0.71073
_diffrn_reflns_av_R_equivalents 0.0419
_diffrn_reflns_av_unetI/netI 0.0267
_diffrn_reflns_limit_h_max 12
_diffrn_reflns_limit_h_min -11
_diffrn_reflns_limit_k_max 16
_diffrn_reflns_limit_k_min -16
_diffrn_reflns_limit_l_max 8
_diffrn_reflns_limit_l_min -8
_diffrn_reflns_number 3774
_diffrn_reflns_theta_full 25.242
_diffrn_reflns_theta_max 27.99
_diffrn_reflns_theta_min 2.793
_diffrn_standards_number 0
_exptl_absorpt_coefficient_mu 0.112
_exptl_absorpt_correction_T_max 0.95
_exptl_absorpt_correction_T_min 0.9
_exptl_absorpt_correction_type multi-scan
_exptl_absorpt_process_details
;
(SADABS; Krause <i>et al.</i>,  2015)
;
_exptl_crystal_colour yellow
_exptl_crystal_density_diffrn 1.5
_exptl_crystal_density_method 'not measured'
_exptl_crystal_description plate
_exptl_crystal_F_000 356
_exptl_crystal_size_max 0.403
_exptl_crystal_size_mid 0.075
_exptl_crystal_size_min 0.045
_refine_diff_density_max 0.363
_refine_diff_density_min -0.3
_refine_ls_extinction_coef 0.011(3)
_refine_ls_extinction_expression Fc^*^=kFc[1+0.001xFc^2^\l^3^/sin(2\q)]^-1/4^
_refine_ls_extinction_method
;
SHELXL-2017/1 (Sheldrick 2015)
;
_refine_ls_goodness_of_fit_ref 1.039
_refine_ls_hydrogen_treatment constr
_refine_ls_matrix_type full
_refine_ls_number_constraints 0
_refine_ls_number_parameters 63
_refine_ls_number_reflns 967
_refine_ls_number_restraints 0
_refine_ls_restrained_S_all 1.039
_refine_ls_R_factor_all 0.039
_refine_ls_R_factor_gt 0.034
_refine_ls_shift/su_max 0
_refine_ls_shift/su_mean 0
_refine_ls_structure_factor_coef Fsqd
_refine_ls_weighting_details 'w=1/[\s^2^(Fo^2^)+(0.0541P)^2^+0.2771P] where P=(Fo^2^+2Fc^2^)/3'
_refine_ls_weighting_scheme calc
_refine_ls_wR_factor_gt 0.0941
_refine_ls_wR_factor_ref 0.0983
_reflns_number_gt 841
_reflns_number_total 967
_reflns_threshold_expression 'I > 2\s(I)'
_cod_data_source_file eb2013sup1.cif
_cod_data_source_block I
_cod_original_sg_symbol_H-M 'C 2/m'
_cod_database_code 2242721
_shelx_estimated_absorpt_t_min 0.956
_shelx_estimated_absorpt_t_max 0.995

loop_
_symmetry_equiv_pos_as_xyz
'x, y, z'
'-x, y, -z'
'x+1/2, y+1/2, z'
'-x+1/2, y+1/2, -z'
'-x, -y, -z'
'x, -y, z'
'-x+1/2, -y+1/2, -z'
'x+1/2, -y+1/2, z'

loop_
_atom_site_type_symbol
_atom_site_label
_atom_site_fract_x
_atom_site_fract_y
_atom_site_fract_z
_atom_site_U_iso_or_equiv
_atom_site_adp_type
_atom_site_calc_flag
_atom_site_occupancy
C C1 0.29033(11) 0.41071(8) 0.62113(16) 0.0267(3) Uani d 1
C C2 0.13074(10) 0.44565(8) 0.55335(13) 0.0221(3) Uani d 1
C C3 0 0.38652(11) 0.5 0.0238(3) Uani d 1
H H3 0 0.312417 0.5 0.029 Uiso d 1
O O1 0.34466(8) 0.32627(6) 0.65041(12) 0.0379(3) Uani d 1
O O2 0.37963(11) 0.5 0.65364(16) 0.0309(3) Uani d 1
C C4 0.27282(12) 0.44493(10) 0.10439(16) 0.0358(3) Uani d 1
H H4 0.365478 0.407881 0.140233 0.043 Uiso d 1
C C5 0.13998(12) 0.39113(10) 0.05322(16) 0.0324(3) Uani d 1
H H5 0.141317 0.317033 0.053253 0.039 Uiso calc 1
C C6 0 0.44465(12) 0 0.0262(3) Uani d 1

loop_
_atom_site_aniso_label
_atom_site_aniso_U_11
_atom_site_aniso_U_22
_atom_site_aniso_U_33
_atom_site_aniso_U_12
_atom_site_aniso_U_13
_atom_site_aniso_U_23
C1 0.0203(5) 0.0307(6) 0.0273(5) 0.0019(4) 0.0023(4) -0.0027(4)
C2 0.0187(5) 0.0248(5) 0.0219(5) 0.0025(3) 0.0032(3) 0.0002(3)
C3 0.0225(6) 0.0209(6) 0.0263(7) 0 0.0030(5) 0
O1 0.0283(4) 0.0329(5) 0.0476(5) 0.0107(3) 0.0000(3) -0.0026(3)
O2 0.0181(5) 0.0337(6) 0.0382(6) 0 0.0017(4) 0
C4 0.0221(5) 0.0545(7) 0.0289(6) 0.0073(5) 0.0029(4) 0.0021(5)
C5 0.0294(6) 0.0377(6) 0.0295(5) 0.0060(4) 0.0059(4) 0.0020(4)
C6 0.0224(6) 0.0353(8) 0.0204(6) 0 0.0042(5) 0

loop_
_atom_type_symbol
_atom_type_description
_atom_type_scat_dispersion_real
_atom_type_scat_dispersion_imag
_atom_type_scat_source
C C 0.0033 0.0016 'International Tables Vol C Tables 4.2.6.8 and 6.1.1.4'
H H 0 0 'International Tables Vol C Tables 4.2.6.8 and 6.1.1.4'
O O 0.0106 0.006 'International Tables Vol C Tables 4.2.6.8 and 6.1.1.4'

loop_
_geom_angle_atom_site_label_1
_geom_angle_atom_site_label_2
_geom_angle_atom_site_label_3
_geom_angle_site_symmetry_1
_geom_angle_site_symmetry_3
_geom_angle
O1 C1 O2 . . 121.20(9)
O1 C1 C2 . . 131.66(10)
O2 C1 C2 . . 107.13(8)
C3 C2 C2 . 6_565 123.13(6)
C3 C2 C1 . . 129.34(9)
C2 C2 C1 6_565 . 107.52(6)
C2 C3 C2 . 2_556 113.73(12)
C2 C3 H3 . . 123.1
C2 C3 H3 2_556 . 123.1
C1 O2 C1 6_565 . 110.63(11)
C5 C4 C4 . 6_565 120.33(7)
C5 C4 H4 . . 119.7
C4 C4 H4 6_565 . 120
C4 C5 C6 . . 120.76(12)
C4 C5 H5 . . 119.6
C6 C5 H5 . . 119.6
C5 C6 C5 . 2 122.18(15)
C5 C6 C6 . 5_565 118.91(7)
C5 C6 C6 2 5_565 118.91(7)

loop_
_geom_bond_atom_site_label_1
_geom_bond_atom_site_label_2
_geom_bond_site_symmetry_2
_geom_bond_distance
C1 O1 . 1.1872(12)
C1 O2 . 1.3921(12)
C1 C2 . 1.4878(12)
C2 C3 . 1.3868(12)
C2 C2 6_565 1.394(2)
C3 H3 . 0.9499
C4 C5 . 1.3659(16)
C4 C4 6_565 1.412(3)
C4 H4 . 0.9497
C5 C6 . 1.4190(13)
C5 H5 . 0.95
C6 C6 5_565 1.419(3)

loop_
_geom_hbond_atom_site_label_D
_geom_hbond_atom_site_label_H
_geom_hbond_atom_site_label_A
_geom_hbond_site_symmetry_A
_geom_hbond_distance_DH
_geom_hbond_distance_HA
_geom_hbond_distance_DA
_geom_hbond_angle_DHA
_geom_hbond_publ_flag
C4 H4 O2 2_656 0.95 2.68 3.2748(14) 121 yes
C3 H3 O1 7_556 0.95 2.63 3.3463(13) 133 yes
C5 H5 O1 7_556 0.95 2.69 3.4127(14) 133 yes

loop_
_geom_torsion_atom_site_label_1
_geom_torsion_atom_site_label_2
_geom_torsion_atom_site_label_3
_geom_torsion_atom_site_label_4
_geom_torsion_site_symmetry_1
_geom_torsion_site_symmetry_4
_geom_torsion
O1 C1 C2 C3 . . -1.92(18)
O2 C1 C2 C3 . . 179.21(8)
O1 C1 C2 C2 . 6_565 177.30(11)
O2 C1 C2 C2 . 6_565 -1.57(9)
C2 C2 C3 C2 6_565 2_556 0
C1 C2 C3 C2 . 2_556 179.11(11)
O1 C1 O2 C1 . 6_565 -176.38(6)
C2 C1 O2 C1 . 6_565 2.63(15)
C4 C4 C5 C6 6_565 . -0.22(11)
C4 C5 C6 C5 . 2 -179.78(11)
C4 C5 C6 C6 . 5_565 0.22(11)

_cod_database_fobs_code 2242721
